data_1562843
loop_
_publ_author_name
'Cha, Yu-E'
'Li, Xia'
'Song, Shuang'

_publ_section_title
;
 Synthesis, structure and luminescence property of 2D lanthanide complexes
 with 3-fluorophthalate and oxalate
;
_journal_name_full 'Journal of Solid State Chemistry'
_journal_page_first 40
_journal_page_last 44
_journal_paper_doi 10.1016/j.jssc.2012.07.052
_journal_volume 196
_journal_year 2012
_chemical_formula_sum 'C9 H9 F O8.5 Tb'
_chemical_formula_weight 431.08
_space_group_IT_number 2
_space_group_name_Hall '-P 1'
_space_group_name_H-M_alt 'P -1'
_symmetry_cell_setting triclinic
_symmetry_space_group_name_H-M 'P -1'
_atom_sites_solution_hydrogens geom
_atom_sites_solution_primary direct
_atom_sites_solution_secondary difmap
_audit_creation_method SHELXL-97
_cell_angle_alpha 66.075(3)
_cell_angle_beta 81.316(3)
_cell_angle_gamma 74.490(3)
_cell_formula_units_Z 2
_cell_length_a 6.0495(4)
_cell_length_b 9.8930(7)
_cell_length_c 10.8517(8)
_cell_measurement_temperature 296(2)
_cell_volume 571.36(7)
_computing_cell_refinement 'Bruker Smart APEXII and SAINT'
_computing_data_collection 'Bruker Smart APEXII area detector'
_computing_data_reduction SAINT
_computing_molecular_graphics 'SHELXTL(Sheldrick, 2008)'
_computing_publication_material 'SHELXTL and PLATON'
_computing_structure_refinement 'SHELXL-97 (Sheldrick, 1997)'
_computing_structure_solution 'SHELXS-97 (Sheldrick, 1990)'
_diffrn_ambient_temperature 296(2)
_diffrn_measured_fraction_theta_full 0.963
_diffrn_measured_fraction_theta_max 0.963
_diffrn_radiation_monochromator graphite
_diffrn_radiation_source 'fine-focus sealed tube'
_diffrn_radiation_type MoK\a
_diffrn_radiation_wavelength 0.71073
_diffrn_reflns_av_R_equivalents 0.0149
_diffrn_reflns_av_sigmaI/netI 0.0175
_diffrn_reflns_limit_h_max 7
_diffrn_reflns_limit_h_min -7
_diffrn_reflns_limit_k_max 12
_diffrn_reflns_limit_k_min -13
_diffrn_reflns_limit_l_max 14
_diffrn_reflns_limit_l_min -14
_diffrn_reflns_number 6559
_diffrn_reflns_theta_full 28.00
_diffrn_reflns_theta_max 28.00
_diffrn_reflns_theta_min 2.06
_exptl_absorpt_coefficient_mu 6.244
_exptl_absorpt_correction_T_max 0.7456
_exptl_absorpt_correction_T_min 0.5393
_exptl_absorpt_correction_type multi-scan
_exptl_absorpt_process_details SADABS
_exptl_crystal_colour colorless
_exptl_crystal_density_diffrn 2.506
_exptl_crystal_density_method 'not measured'
_exptl_crystal_description block
_exptl_crystal_F_000 410
_exptl_crystal_size_max 0.24
_exptl_crystal_size_mid 0.16
_exptl_crystal_size_min 0.12
_refine_diff_density_max 1.091
_refine_diff_density_min -0.584
_refine_diff_density_rms 0.097
_refine_ls_extinction_coef 0.0074(6)
_refine_ls_extinction_expression Fc^*^=kFc[1+0.001xFc^2^\l^3^/sin(2\q)]^-1/4^
_refine_ls_extinction_method SHELXL
_refine_ls_goodness_of_fit_ref 1.119
_refine_ls_hydrogen_treatment constr
_refine_ls_matrix_type full
_refine_ls_number_parameters 179
_refine_ls_number_reflns 2644
_refine_ls_number_restraints 0
_refine_ls_restrained_S_all 1.119
_refine_ls_R_factor_all 0.0162
_refine_ls_R_factor_gt 0.0157
_refine_ls_shift/su_max 0.001
_refine_ls_shift/su_mean 0.000
_refine_ls_structure_factor_coef Fsqd
_refine_ls_weighting_details 'calc w=1/[\s^2^(Fo^2^)+(0.0218P)^2^+0.4272P] where P=(Fo^2^+2Fc^2^)/3'
_refine_ls_weighting_scheme calc
_refine_ls_wR_factor_gt 0.0405
_refine_ls_wR_factor_ref 0.0408
_reflns_number_gt 2582
_reflns_number_total 2644
_reflns_threshold_expression >2sigma(I)
_cod_data_source_file JSSC-2012-196-40.cif
_cod_data_source_block 3
_cod_depositor_comments
;
The following automatic conversions were performed:

data item '_symmetry_cell_setting' value 'Triclinic' was changed to
'triclinic' in accordance with the built-in table derived from the
CIF Core dictionary named 'cif_core.dic' version 2.4.5 last updated
on 2014-11-21.

Automatic conversion script
Id: cif_fix_values 8369 2020-08-20 11:38:08Z andrius 
;
_cod_original_sg_symbol_H-M P-1
_cod_original_formula_sum 'C9 H9 F O8.50 Tb'
_cod_database_code 1562843

loop_
_symmetry_equiv_pos_as_xyz
'x, y, z'
'-x, -y, -z'

loop_
_atom_site_label
_atom_site_type_symbol
_atom_site_fract_x
_atom_site_fract_y
_atom_site_fract_z
_atom_site_U_iso_or_equiv
_atom_site_adp_type
_atom_site_occupancy
_atom_site_symmetry_multiplicity
_atom_site_calc_flag
_atom_site_refinement_flags
_atom_site_disorder_assembly
_atom_site_disorder_group
Tb1 Tb 0.332411(17) 0.232538(12) 0.934785(11) 0.01711(6) Uani 1 1 d . . .
O1 O 1.2476(4) 0.2966(2) 0.7025(2) 0.0303(4) Uani 1 1 d . . .
O2 O 1.0997(3) 0.1166(2) 0.85972(18) 0.0218(4) Uani 1 1 d . . .
O3 O 0.6233(3) 0.0444(2) 0.88416(19) 0.0235(4) Uani 1 1 d . . .
O4 O 0.8982(3) -0.1378(2) 0.85750(19) 0.0242(4) Uani 1 1 d . . .
O5 O 0.2853(3) 0.4162(2) 1.0359(2) 0.0311(5) Uani 1 1 d . . .
O6 O 0.0399(3) 0.5892(2) 1.1020(2) 0.0254(4) Uani 1 1 d . . .
C1 C 1.0005(4) 0.1907(3) 0.6330(3) 0.0215(5) Uani 1 1 d . . .
C2 C 0.8415(4) 0.0996(3) 0.6717(3) 0.0198(5) Uani 1 1 d . . .
C3 C 0.7264(5) 0.0984(3) 0.5715(3) 0.0281(6) Uani 1 1 d . . .
C4 C 0.7671(6) 0.1782(4) 0.4365(3) 0.0374(7) Uani 1 1 d . . .
H4A H 0.6880 0.1736 0.3717 0.045 Uiso 1 1 calc R . .
C5 C 0.9273(6) 0.2650(4) 0.3994(3) 0.0404(8) Uani 1 1 d . . .
H5A H 0.9593 0.3183 0.3084 0.048 Uiso 1 1 calc R . .
C6 C 1.0421(5) 0.2739(4) 0.4966(3) 0.0320(6) Uani 1 1 d . . .
H6A H 1.1468 0.3355 0.4705 0.038 Uiso 1 1 calc R . .
C7 C 1.1243(4) 0.2020(3) 0.7374(3) 0.0206(5) Uani 1 1 d . . .
C8 C 0.7892(4) -0.0022(3) 0.8136(2) 0.0186(5) Uani 1 1 d . . .
C9 C 0.0952(4) 0.5011(3) 1.0396(3) 0.0195(5) Uani 1 1 d . . .
O1W O 0.5000 0.5000 0.5000 0.0617(11) Uani 1 2 d S . .
O2W O 0.6406(3) 0.1800(2) 1.0717(2) 0.0329(5) Uani 1 1 d . . .
O3W O 0.5607(4) 0.4052(3) 0.7878(2) 0.0397(5) Uani 1 1 d . . .
F1 F 0.5696(4) 0.0125(3) 0.6111(2) 0.0491(5) Uani 1 1 d . . .
H2WA H 0.6650 0.2449 1.1032 0.074 Uiso 1 1 d R . .
H2WB H 0.7204 0.0871 1.1188 0.074 Uiso 1 1 d R . .
H3WA H 0.5110 0.4816 0.7129 0.074 Uiso 1 1 d R . .
H3WB H 0.6493 0.4374 0.8244 0.074 Uiso 1 1 d R . .
H1WA H 0.3973 0.4510 0.5552 0.074 Uiso 1 1 d R . .
H1WB H 0.5096 0.6080 0.4468 0.074 Uiso 1 1 d R . .

loop_
_atom_site_aniso_label
_atom_site_aniso_U_11
_atom_site_aniso_U_22
_atom_site_aniso_U_33
_atom_site_aniso_U_23
_atom_site_aniso_U_13
_atom_site_aniso_U_12
Tb1 0.01510(7) 0.01924(7) 0.01938(8) -0.00996(5) -0.00043(4) -0.00392(4)
O1 0.0353(11) 0.0365(11) 0.0246(10) -0.0095(8) -0.0002(8) -0.0212(9)
O2 0.0235(9) 0.0243(9) 0.0195(9) -0.0084(7) -0.0023(7) -0.0081(7)
O3 0.0206(8) 0.0289(9) 0.0228(9) -0.0136(8) 0.0046(7) -0.0055(7)
O4 0.0244(9) 0.0243(9) 0.0233(9) -0.0107(7) 0.0014(7) -0.0037(7)
O5 0.0220(9) 0.0332(10) 0.0486(13) -0.0279(10) -0.0080(8) 0.0000(8)
O6 0.0254(9) 0.0253(9) 0.0309(10) -0.0174(8) -0.0073(8) -0.0005(7)
C1 0.0226(11) 0.0250(12) 0.0187(12) -0.0100(10) -0.0002(9) -0.0062(9)
C2 0.0188(11) 0.0254(12) 0.0178(12) -0.0116(9) 0.0005(9) -0.0048(9)
C3 0.0302(14) 0.0365(15) 0.0238(14) -0.0140(12) -0.0021(11) -0.0133(11)
C4 0.0486(18) 0.0482(18) 0.0214(14) -0.0143(13) -0.0078(13) -0.0158(15)
C5 0.056(2) 0.0480(19) 0.0164(14) -0.0064(13) -0.0015(13) -0.0205(16)
C6 0.0388(16) 0.0376(15) 0.0217(14) -0.0091(12) 0.0031(11) -0.0182(12)
C7 0.0187(11) 0.0250(12) 0.0212(12) -0.0124(10) -0.0007(9) -0.0044(9)
C8 0.0157(10) 0.0263(12) 0.0182(11) -0.0120(10) 0.0008(8) -0.0073(9)
C9 0.0219(12) 0.0170(11) 0.0207(12) -0.0067(9) -0.0018(9) -0.0067(9)
O1W 0.072(3) 0.045(2) 0.050(2) -0.0041(18) 0.017(2) -0.0178(19)
O2W 0.0261(10) 0.0308(10) 0.0445(13) -0.0150(9) -0.0137(9) -0.0031(8)
O3W 0.0487(13) 0.0480(13) 0.0285(11) -0.0073(10) -0.0042(10) -0.0313(11)
F1 0.0556(12) 0.0673(14) 0.0400(11) -0.0212(10) -0.0055(9) -0.0362(11)

loop_
_atom_type_symbol
_atom_type_description
_atom_type_scat_dispersion_real
_atom_type_scat_dispersion_imag
_atom_type_scat_source
C C 0.0033 0.0016 'International Tables Vol C Tables 4.2.6.8 and 6.1.1.4'
H H 0.0000 0.0000 'International Tables Vol C Tables 4.2.6.8 and 6.1.1.4'
O O 0.0106 0.0060 'International Tables Vol C Tables 4.2.6.8 and 6.1.1.4'
F F 0.0171 0.0103 'International Tables Vol C Tables 4.2.6.8 and 6.1.1.4'
Tb Tb -0.1723 4.1537 'International Tables Vol C Tables 4.2.6.8 and 6.1.1.4'

loop_
_geom_angle_atom_site_label_1
_geom_angle_atom_site_label_2
_geom_angle_atom_site_label_3
_geom_angle
_geom_angle_site_symmetry_1
_geom_angle_site_symmetry_3
O2W Tb1 O3 74.66(7) . .
O2W Tb1 O3W 77.83(8) . .
O3 Tb1 O3W 84.68(8) . .
O2W Tb1 O5 67.36(7) . .
O3 Tb1 O5 140.16(6) . .
O3W Tb1 O5 76.19(8) . .
O2W Tb1 O6 133.62(7) . 2_567
O3 Tb1 O6 151.60(6) . 2_567
O3W Tb1 O6 97.85(8) . 2_567
O5 Tb1 O6 66.81(6) . 2_567
O2W Tb1 O2 143.98(7) . 1_455
O3 Tb1 O2 79.68(6) . 1_455
O3W Tb1 O2 124.68(7) . 1_455
O5 Tb1 O2 139.66(6) . 1_455
O6 Tb1 O2 75.67(6) 2_567 1_455
O2W Tb1 O1 141.87(8) . 1_455
O3 Tb1 O1 80.16(7) . 1_455
O3W Tb1 O1 71.68(7) . 1_455
O5 Tb1 O1 124.30(7) . 1_455
O6 Tb1 O1 73.95(7) 2_567 1_455
O2 Tb1 O1 53.52(6) 1_455 1_455
O2W Tb1 O4 87.58(7) . 2_657
O3 Tb1 O4 115.28(6) . 2_657
O3W Tb1 O4 151.36(7) . 2_657
O5 Tb1 O4 75.46(7) . 2_657
O6 Tb1 O4 74.58(6) 2_567 2_657
O2 Tb1 O4 80.92(6) 1_455 2_657
O1 Tb1 O4 129.46(7) 1_455 2_657
O2W Tb1 O3 71.33(7) . 2_657
O3 Tb1 O3 64.29(7) . 2_657
O3W Tb1 O3 140.69(7) . 2_657
O5 Tb1 O3 112.05(7) . 2_657
O6 Tb1 O3 121.02(6) 2_567 2_657
O2 Tb1 O3 74.94(6) 1_455 2_657
O1 Tb1 O3 121.76(6) 1_455 2_657
O4 Tb1 O3 51.09(6) 2_657 2_657
O2W Tb1 C7 153.95(7) . 1_455
O3 Tb1 C7 79.35(7) . 1_455
O3W Tb1 C7 98.20(7) . 1_455
O5 Tb1 C7 137.29(7) . 1_455
O6 Tb1 C7 72.28(7) 2_567 1_455
O2 Tb1 C7 26.85(7) 1_455 1_455
O1 Tb1 C7 26.68(7) 1_455 1_455
O4 Tb1 C7 105.33(7) 2_657 1_455
O3 Tb1 C7 98.97(7) 2_657 1_455
O2W Tb1 C8 77.51(7) . 2_657
O3 Tb1 C8 90.22(7) . 2_657
O3W Tb1 C8 155.30(7) . 2_657
O5 Tb1 C8 92.94(7) . 2_657
O6 Tb1 C8 98.04(7) 2_567 2_657
O2 Tb1 C8 77.74(6) 1_455 2_657
O1 Tb1 C8 131.21(6) 1_455 2_657
O4 Tb1 C8 25.20(6) 2_657 2_657
O3 Tb1 C8 25.94(6) 2_657 2_657
C7 Tb1 C8 104.59(7) 1_455 2_657
C7 O1 Tb1 92.74(16) . 1_655
C7 O2 Tb1 92.62(15) . 1_655
C8 O3 Tb1 154.42(18) . .
C8 O3 Tb1 89.82(15) . 2_657
Tb1 O3 Tb1 115.71(7) . 2_657
C8 O4 Tb1 98.73(15) . 2_657
C9 O5 Tb1 119.86(16) . .
C9 O6 Tb1 118.68(15) . 2_567
C6 C1 C2 119.8(2) . .
C6 C1 C7 119.7(2) . .
C2 C1 C7 120.6(2) . .
C3 C2 C1 117.9(2) . .
C3 C2 C8 116.5(2) . .
C1 C2 C8 125.5(2) . .
F1 C3 C4 119.9(3) . .
F1 C3 C2 117.1(2) . .
C4 C3 C2 123.1(3) . .
C5 C4 C3 118.5(3) . .
C5 C4 H4A 120.8 . .
C3 C4 H4A 120.8 . .
C4 C5 C6 120.6(3) . .
C4 C5 H5A 119.7 . .
C6 C5 H5A 119.7 . .
C5 C6 C1 120.1(3) . .
C5 C6 H6A 120.0 . .
C1 C6 H6A 120.0 . .
O1 C7 O2 121.1(2) . .
O1 C7 C1 119.9(2) . .
O2 C7 C1 119.0(2) . .
O1 C7 Tb1 60.58(13) . 1_655
O2 C7 Tb1 60.53(13) . 1_655
C1 C7 Tb1 176.92(17) . 1_655
O4 C8 O3 120.2(2) . .
O4 C8 C2 119.0(2) . .
O3 C8 C2 120.5(2) . .
O4 C8 Tb1 56.07(13) . 2_657
O3 C8 Tb1 64.24(14) . 2_657
C2 C8 Tb1 169.50(17) . 2_657
O5 C9 O6 126.5(2) . .
O5 C9 C9 117.1(3) . 2_567
O6 C9 C9 116.4(3) . 2_567
H1WA O1W H1WB 137.1 . .
Tb1 O2W H2WA 124.3 . .
Tb1 O2W H2WB 124.6 . .
H2WA O2W H2WB 108.7 . .
Tb1 O3W H3WA 123.5 . .
Tb1 O3W H3WB 118.7 . .
H3WA O3W H3WB 106.7 . .

loop_
_geom_bond_atom_site_label_1
_geom_bond_atom_site_label_2
_geom_bond_distance
_geom_bond_site_symmetry_2
Tb1 O2W 2.3758(19) .
Tb1 O3 2.3767(18) .
Tb1 O3W 2.399(2) .
Tb1 O5 2.4152(19) .
Tb1 O6 2.4331(18) 2_567
Tb1 O2 2.4351(17) 1_455
Tb1 O1 2.437(2) 1_455
Tb1 O4 2.4374(19) 2_657
Tb1 O3 2.6150(19) 2_657
Tb1 C7 2.794(2) 1_455
Tb1 C8 2.904(3) 2_657
O1 C7 1.256(3) .
O1 Tb1 2.437(2) 1_655
O2 C7 1.264(3) .
O2 Tb1 2.4351(17) 1_655
O3 C8 1.270(3) .
O3 Tb1 2.6150(19) 2_657
O4 C8 1.251(3) .
O4 Tb1 2.4374(19) 2_657
O5 C9 1.236(3) .
O6 C9 1.259(3) .
O6 Tb1 2.4331(17) 2_567
C1 C6 1.394(4) .
C1 C2 1.396(4) .
C1 C7 1.503(3) .
C2 C3 1.383(3) .
C2 C8 1.501(4) .
C3 F1 1.349(3) .
C3 C4 1.374(4) .
C4 C5 1.373(5) .
C4 H4A 0.9300 .
C5 C6 1.389(4) .
C5 H5A 0.9300 .
C6 H6A 0.9300 .
C7 Tb1 2.794(2) 1_655
C8 Tb1 2.904(3) 2_657
C9 C9 1.547(5) 2_567
O1W H1WA 0.8903 .
O1W H1WB 1.0007 .
O2W H2WA 0.8911 .
O2W H2WB 0.8917 .
O3W H3WA 0.8810 .
O3W H3WB 0.8968 .

loop_
_geom_torsion_atom_site_label_1
_geom_torsion_atom_site_label_2
_geom_torsion_atom_site_label_3
_geom_torsion_atom_site_label_4
_geom_torsion
_geom_torsion_site_symmetry_1
_geom_torsion_site_symmetry_2
_geom_torsion_site_symmetry_3
_geom_torsion_site_symmetry_4
O2W Tb1 O3 C8 -100.2(4) . . . .
O3W Tb1 O3 C8 -21.4(4) . . . .
O5 Tb1 O3 C8 -82.3(4) . . . .
O6 Tb1 O3 C8 75.3(4) 2_567 . . .
O2 Tb1 O3 C8 105.3(4) 1_455 . . .
O1 Tb1 O3 C8 50.9(4) 1_455 . . .
O4 Tb1 O3 C8 -180.0(4) 2_657 . . .
O3 Tb1 O3 C8 -176.5(4) 2_657 . . .
C7 Tb1 O3 C8 78.0(4) 1_455 . . .
C8 Tb1 O3 C8 -177.2(3) 2_657 . . .
O2W Tb1 O3 Tb1 76.33(9) . . . 2_657
O3W Tb1 O3 Tb1 155.14(9) . . . 2_657
O5 Tb1 O3 Tb1 94.20(12) . . . 2_657
O6 Tb1 O3 Tb1 -108.19(14) 2_567 . . 2_657
O2 Tb1 O3 Tb1 -78.15(8) 1_455 . . 2_657
O1 Tb1 O3 Tb1 -132.57(9) 1_455 . . 2_657
O4 Tb1 O3 Tb1 -3.42(10) 2_657 . . 2_657
O3 Tb1 O3 Tb1 0.0 2_657 . . 2_657
C7 Tb1 O3 Tb1 -105.46(9) 1_455 . . 2_657
C8 Tb1 O3 Tb1 -0.65(8) 2_657 . . 2_657
O2W Tb1 O5 C9 -163.6(2) . . . .
O3 Tb1 O5 C9 177.67(18) . . . .
O3W Tb1 O5 C9 114.0(2) . . . .
O6 Tb1 O5 C9 9.0(2) 2_567 . . .
O2 Tb1 O5 C9 -14.0(3) 1_455 . . .
O1 Tb1 O5 C9 58.0(2) 1_455 . . .
O4 Tb1 O5 C9 -70.1(2) 2_657 . . .
O3 Tb1 O5 C9 -106.5(2) 2_657 . . .
C7 Tb1 O5 C9 26.8(3) 1_455 . . .
C8 Tb1 O5 C9 -88.5(2) 2_657 . . .
C6 C1 C2 C3 -1.4(4) . . . .
C7 C1 C2 C3 177.5(2) . . . .
C6 C1 C2 C8 176.4(2) . . . .
C7 C1 C2 C8 -4.6(4) . . . .
C1 C2 C3 F1 -178.5(2) . . . .
C8 C2 C3 F1 3.5(4) . . . .
C1 C2 C3 C4 2.2(4) . . . .
C8 C2 C3 C4 -175.8(3) . . . .
F1 C3 C4 C5 179.8(3) . . . .
C2 C3 C4 C5 -0.9(5) . . . .
C3 C4 C5 C6 -1.2(6) . . . .
C4 C5 C6 C1 2.0(5) . . . .
C2 C1 C6 C5 -0.6(4) . . . .
C7 C1 C6 C5 -179.6(3) . . . .
Tb1 O1 C7 O2 -2.6(3) 1_655 . . .
Tb1 O1 C7 C1 176.5(2) 1_655 . . .
Tb1 O2 C7 O1 2.6(3) 1_655 . . .
Tb1 O2 C7 C1 -176.52(19) 1_655 . . .
C6 C1 C7 O1 6.7(4) . . . .
C2 C1 C7 O1 -172.2(2) . . . .
C6 C1 C7 O2 -174.1(2) . . . .
C2 C1 C7 O2 6.9(4) . . . .
C6 C1 C7 Tb1 106(3) . . . 1_655
C2 C1 C7 Tb1 -73(4) . . . 1_655
Tb1 O4 C8 O3 4.7(2) 2_657 . . .
Tb1 O4 C8 C2 -169.11(18) 2_657 . . .
Tb1 O3 C8 O4 172.5(3) . . . .
Tb1 O3 C8 O4 -4.4(2) 2_657 . . .
Tb1 O3 C8 C2 -13.7(5) . . . .
Tb1 O3 C8 C2 169.4(2) 2_657 . . .
Tb1 O3 C8 Tb1 176.9(4) . . . 2_657
C3 C2 C8 O4 86.1(3) . . . .
C1 C2 C8 O4 -91.8(3) . . . .
C3 C2 C8 O3 -87.7(3) . . . .
C1 C2 C8 O3 94.4(3) . . . .
C3 C2 C8 Tb1 26.7(10) . . . 2_657
C1 C2 C8 Tb1 -151.2(8) . . . 2_657
Tb1 O5 C9 O6 171.4(2) . . . .
Tb1 O5 C9 C9 -8.3(4) . . . 2_567
Tb1 O6 C9 O5 171.7(2) 2_567 . . .
Tb1 O6 C9 C9 -8.6(4) 2_567 . . 2_567
